data_2018954
loop_
_publ_author_name
'Smith, Graham'
'Wermuth, Urs D.'

_publ_section_title
;
 Hydrogen bonding in two ammonium salts of 5-sulfosalicylic acid: ammonium
 3-carboxy-4-hydroxybenzenesulfonate monohydrate and triammonium
 3-carboxy-4-hydroxybenzenesulfonate
 3-carboxylato-4-hydroxybenzenesulfonate
;
_journal_coeditor_code FG3289
_journal_issue 5
_journal_name_full 'Acta Crystallographica Section C'
_journal_page_first 534
_journal_page_last 537
_journal_paper_doi 10.1107/S0108270113008846
_journal_volume 69
_journal_year 2013
_chemical_formula_iupac '3N H4 + , C7 H4 O6 S 2- , C7 H5 O6 S -'
_chemical_formula_moiety '3(H4 N +), C7 H4 O6 S 2-, C7 H5 O6 S -'
_chemical_formula_sum 'C14 H21 N3 O12 S2'
_chemical_formula_weight 487.48
_chemical_name_common 'triammonium 5-sulfosalicylate'
_chemical_name_systematic
;
Triammonium 3-carboxy-4-hydroxybenzenesulfonate
3-carboxylato-4-hydroxybenzenesulfonate
;
_space_group_IT_number 5
_symmetry_cell_setting monoclinic
_symmetry_space_group_name_Hall 'C 2y'
_symmetry_space_group_name_H-M 'C 1 2 1'
_atom_sites_solution_hydrogens geom
_atom_sites_solution_primary direct
_atom_sites_solution_secondary difmap
_audit_creation_method SHELXL97
_cell_angle_alpha 90.00
_cell_angle_beta 101.990(4)
_cell_angle_gamma 90.00
_cell_formula_units_Z 4
_cell_length_a 18.7682(8)
_cell_length_b 5.0027(2)
_cell_length_c 21.2122(10)
_cell_measurement_reflns_used 4309
_cell_measurement_temperature 200(2)
_cell_measurement_theta_max 28.63
_cell_measurement_theta_min 3.25
_cell_volume 1948.20(15)
_computing_cell_refinement 'CrysAlis PRO (Oxford Diffraction, 2010)'
_computing_data_collection 'CrysAlis PRO (Oxford Diffraction, 2010)'
_computing_data_reduction 'CrysAlis PRO (Oxford Diffraction, 2010)'
_computing_molecular_graphics 'PLATON (Spek, 2009)'
_computing_publication_material 'PLATON (Spek, 2009)'
_computing_structure_refinement
;
SHELXL97 (Sheldrick, 2008) within WinGX (Farrugia, 2012)
;
_computing_structure_solution 'SHELXS97 (Sheldrick, 2008)'
_diffrn_ambient_temperature 200(2)
_diffrn_detector_area_resol_mean 16.077
_diffrn_measured_fraction_theta_full 0.997
_diffrn_measured_fraction_theta_max 0.997
_diffrn_measurement_device_type 'Oxford Gemini-S CCD area-detector'
_diffrn_measurement_method \w
_diffrn_radiation_monochromator graphite
_diffrn_radiation_source 'Enhance (Mo) X-ray source'
_diffrn_radiation_type MoK\a
_diffrn_radiation_wavelength 0.71073
_diffrn_reflns_av_R_equivalents 0.0184
_diffrn_reflns_av_sigmaI/netI 0.0374
_diffrn_reflns_limit_h_max 22
_diffrn_reflns_limit_h_min -20
_diffrn_reflns_limit_k_max 6
_diffrn_reflns_limit_k_min -6
_diffrn_reflns_limit_l_max 22
_diffrn_reflns_limit_l_min -26
_diffrn_reflns_number 6235
_diffrn_reflns_theta_full 25.99
_diffrn_reflns_theta_max 25.99
_diffrn_reflns_theta_min 3.25
_diffrn_standards_number 0
_exptl_absorpt_coefficient_mu 0.346
_exptl_absorpt_correction_T_max 0.980
_exptl_absorpt_correction_T_min 0.970
_exptl_absorpt_correction_type multi-scan
_exptl_absorpt_process_details '(CrysAlis PRO; Oxford Diffraction, 2010)'
_exptl_crystal_colour colourless
_exptl_crystal_density_diffrn 1.662
_exptl_crystal_density_method 'not measured'
_exptl_crystal_description prism
_exptl_crystal_F_000 1016
_exptl_crystal_size_max 0.35
_exptl_crystal_size_mid 0.20
_exptl_crystal_size_min 0.15
_refine_diff_density_max 0.208
_refine_diff_density_min -0.216
_refine_ls_abs_structure_details 'Flack (1983), 1668 Friedel pairs'
_refine_ls_abs_structure_Flack 0.47(5)
_refine_ls_extinction_method none
_refine_ls_goodness_of_fit_ref 0.956
_refine_ls_hydrogen_treatment mixed
_refine_ls_matrix_type full
_refine_ls_number_parameters 293
_refine_ls_number_reflns 3804
_refine_ls_number_restraints 1
_refine_ls_restrained_S_all 0.956
_refine_ls_R_factor_all 0.0343
_refine_ls_R_factor_gt 0.0292
_refine_ls_shift/su_max 0.001
_refine_ls_shift/su_mean 0.000
_refine_ls_structure_factor_coef Fsqd
_refine_ls_weighting_details 'calc w = 1/[\s^2^(Fo^2^)+(0.0372P)^2^] where P=(Fo^2^+2Fc^2^)/3'
_refine_ls_weighting_scheme calc
_refine_ls_wR_factor_gt 0.0625
_refine_ls_wR_factor_ref 0.0636
_reflns_number_gt 3399
_reflns_number_total 3804
_reflns_threshold_expression I>2\s(I)
_cod_data_source_file fg3289.cif
_cod_data_source_block II
_cod_original_sg_symbol_H-M 'C 2'
_cod_database_code 2018954
_cod_database_fobs_code 2018954

loop_
_symmetry_equiv_pos_as_xyz
'x, y, z'
'-x, y, -z'
'x+1/2, y+1/2, z'
'-x+1/2, y+1/2, -z'

loop_
_atom_site_aniso_label
_atom_site_aniso_U_11
_atom_site_aniso_U_22
_atom_site_aniso_U_33
_atom_site_aniso_U_12
_atom_site_aniso_U_13
_atom_site_aniso_U_23
S5B 0.0234(3) 0.0249(3) 0.0242(3) 0.0085(2) 0.0083(2) -0.0002(2)
O2B 0.0188(8) 0.0416(11) 0.0317(10) 0.0003(7) 0.0054(7) -0.0052(8)
O11B 0.0209(8) 0.0224(9) 0.0290(10) 0.0040(6) 0.0055(7) -0.0070(7)
O12B 0.0182(9) 0.0327(10) 0.0381(11) 0.0068(7) 0.0063(7) -0.0075(7)
O51B 0.0356(10) 0.0560(12) 0.0334(11) 0.0220(8) 0.0106(8) 0.0178(9)
O52B 0.0290(9) 0.0331(9) 0.0894(16) -0.0010(9) 0.0165(9) 0.0103(11)
O53B 0.0407(11) 0.0816(14) 0.0327(11) 0.0227(10) 0.0120(9) -0.0196(10)
C1B 0.0235(12) 0.0189(12) 0.0170(12) 0.0034(8) 0.0052(9) 0.0024(8)
C2B 0.0179(12) 0.0257(11) 0.0202(12) 0.0009(9) 0.0067(10) 0.0050(9)
C3B 0.0288(13) 0.0244(13) 0.0198(12) -0.0050(9) 0.0024(9) -0.0033(9)
C4B 0.0346(13) 0.0186(11) 0.0205(13) 0.0024(9) 0.0083(10) -0.0007(9)
C5B 0.0239(12) 0.0180(12) 0.0173(12) 0.0024(9) 0.0058(9) 0.0001(9)
C6B 0.0188(11) 0.0208(11) 0.0214(12) 0.0007(9) 0.0031(9) -0.0011(9)
C11B 0.0180(12) 0.0195(11) 0.0230(12) 0.0021(9) 0.0062(9) 0.0025(10)
S5A 0.0177(3) 0.0164(2) 0.0234(3) 0.0021(2) 0.0084(2) 0.0012(2)
O2A 0.0172(8) 0.0331(10) 0.0345(10) 0.0036(7) 0.0013(7) -0.0084(9)
O11A 0.0222(8) 0.0224(8) 0.0243(9) 0.0030(6) 0.0059(7) -0.0071(7)
O12A 0.0180(9) 0.0354(9) 0.0371(11) 0.0082(7) 0.0064(8) -0.0104(8)
O51A 0.0340(10) 0.0300(9) 0.0412(11) 0.0080(7) 0.0250(8) 0.0084(8)
O52A 0.0232(8) 0.0189(7) 0.0340(10) 0.0045(7) 0.0044(7) 0.0013(7)
O53A 0.0197(8) 0.0349(9) 0.0286(10) -0.0009(7) 0.0023(7) -0.0060(7)
C1A 0.0188(11) 0.0158(10) 0.0205(12) 0.0019(9) 0.0069(9) 0.0017(9)
C2A 0.0181(11) 0.0193(11) 0.0208(12) 0.0007(9) 0.0024(9) 0.0054(9)
C3A 0.0282(12) 0.0201(11) 0.0206(12) 0.0014(10) -0.0006(9) -0.0017(10)
C4A 0.0288(13) 0.0168(12) 0.0164(12) 0.0030(8) 0.0045(10) -0.0015(8)
C5A 0.0190(12) 0.0178(11) 0.0186(12) 0.0037(8) 0.0068(9) 0.0027(9)
C6A 0.0178(10) 0.0167(11) 0.0187(11) -0.0007(8) 0.0031(9) -0.0015(9)
C11A 0.0230(12) 0.0174(11) 0.0190(12) 0.0016(8) 0.0063(9) 0.0026(9)
N1 0.0260(10) 0.0400(12) 0.0290(11) 0.0131(9) 0.0107(8) 0.0062(10)
N2 0.0189(9) 0.0225(10) 0.0324(11) 0.0049(8) 0.0071(8) -0.0028(9)
N3 0.0258(15) 0.0197(13) 0.0237(15) 0.0000 0.0094(12) 0.0000
N4 0.0114(13) 0.062(2) 0.0207(15) 0.0000 0.0044(11) 0.0000

loop_
_atom_site_type_symbol
_atom_site_label
_atom_site_fract_x
_atom_site_fract_y
_atom_site_fract_z
_atom_site_U_iso_or_equiv
_atom_site_thermal_displace_type
_atom_site_calc_flag
_atom_site_refinement_flags
_atom_site_occupancy
S S5B 0.57238(3) 0.85320(10) 0.88754(3) 0.0237(2) Uani . . 1.000
O O2B 0.88602(8) 0.6623(4) 0.90275(9) 0.0307(6) Uani . . 1.000
O O11B 0.73560(8) 0.1825(3) 0.78231(8) 0.0241(5) Uani . . 1.000
O O12B 0.85187(8) 0.2752(3) 0.82377(8) 0.0296(6) Uani . . 1.000
O O51B 0.55039(9) 1.0130(4) 0.82910(9) 0.0412(6) Uani . . 1.000
O O52B 0.53507(9) 0.6018(4) 0.88215(10) 0.0499(7) Uani . . 1.000
O O53B 0.56776(10) 0.9980(5) 0.94496(9) 0.0510(7) Uani . . 1.000
C C1B 0.76141(12) 0.5330(4) 0.85860(11) 0.0197(7) Uani . . 1.000
C C2B 0.81332(12) 0.6960(4) 0.89824(10) 0.0209(7) Uani . . 1.000
C C3B 0.79130(12) 0.8985(4) 0.93500(11) 0.0247(7) Uani . . 1.000
C C4B 0.71836(12) 0.9423(5) 0.93189(11) 0.0242(7) Uani . . 1.000
C C5B 0.66613(12) 0.7820(4) 0.89291(10) 0.0195(7) Uani . . 1.000
C C6B 0.68730(11) 0.5788(4) 0.85716(10) 0.0205(7) Uani . . 1.000
C C11B 0.78613(11) 0.3196(4) 0.81982(10) 0.0199(7) Uani . . 1.000
S S5A 0.95259(3) -0.89285(10) 0.62625(3) 0.0186(2) Uani . . 1.000
O O2A 0.63906(8) -0.6322(4) 0.58388(8) 0.0289(5) Uani . . 1.000
O O11A 0.78318(8) -0.2015(3) 0.72237(7) 0.0228(5) Uani . . 1.000
O O12A 0.66852(8) -0.2910(3) 0.67398(8) 0.0301(6) Uani . . 1.000
O O51A 0.98105(9) -0.7701(3) 0.57438(8) 0.0326(6) Uani . . 1.000
O O52A 0.95508(8) -1.1831(3) 0.62381(7) 0.0256(5) Uani . . 1.000
O O53A 0.98664(8) -0.7920(3) 0.68988(8) 0.0281(5) Uani . . 1.000
C C1A 0.76202(11) -0.5447(4) 0.64253(11) 0.0180(6) Uani . . 1.000
C C2A 0.71172(11) -0.6871(4) 0.59609(10) 0.0196(7) Uani . . 1.000
C C3A 0.73507(12) -0.8908(5) 0.56095(11) 0.0238(7) Uani . . 1.000
C C4A 0.80832(12) -0.9517(4) 0.57040(11) 0.0207(7) Uani . . 1.000
C C5A 0.85886(11) -0.8110(4) 0.61511(10) 0.0181(7) Uani . . 1.000
C C6A 0.83560(11) -0.6089(4) 0.65088(10) 0.0178(6) Uani . . 1.000
C C11A 0.73660(12) -0.3307(4) 0.68218(10) 0.0195(7) Uani . . 1.000
N N1 0.93692(10) -0.1249(4) 0.78033(9) 0.0309(6) Uani . . 1.000
N N2 0.58715(9) 0.1316(4) 0.70855(9) 0.0243(6) Uani . . 1.000
N N3 0.50000 -0.8115(5) 0.50000 0.0225(8) Uani . . 1.000
N N4 1.00000 0.9029(6) 1.00000 0.0312(9) Uani . . 1.000
H H2B 0.8928(15) 0.536(6) 0.8762(14) 0.050(9) Uiso . . 1.000
H H3B 0.82590 1.00390 0.96160 0.0300 Uiso calc R 1.000
H H4B 0.70370 1.07950 0.95590 0.0290 Uiso calc R 1.000
H H6B 0.65230 0.47090 0.83190 0.0250 Uiso calc R 1.000
H H11B 0.7513(16) 0.049(7) 0.7586(16) 0.078(12) Uiso . . 1.000
H H2A 0.6370(13) -0.506(5) 0.6065(12) 0.030(8) Uiso . . 1.000
H H3A 0.70140 -0.98650 0.53100 0.0290 Uiso calc R 1.000
H H4A 0.82380 -1.08800 0.54660 0.0250 Uiso calc R 1.000
H H6A 0.86960 -0.51500 0.68090 0.0210 Uiso calc R 1.000
H H11 0.95760 -0.01030 0.75620 0.0370 Uiso . R 1.000
H H12 0.96770 -0.25720 0.79650 0.0370 Uiso . R 1.000
H H13 0.89030 -0.20350 0.76240 0.0370 Uiso . R 1.000
H H14 0.93010 -0.03740 0.81210 0.0370 Uiso . R 1.000
H H21 0.57660 0.07340 0.74860 0.0290 Uiso . R 1.000
H H22 0.61630 0.29430 0.71460 0.0290 Uiso . R 1.000
H H23 0.61260 0.00450 0.69680 0.0290 Uiso . R 1.000
H H24 0.54010 0.14480 0.68010 0.0290 Uiso . R 1.000
H H31 0.53500 -0.69410 0.51290 0.0270 Uiso . R 1.000
H H32 0.50980 -0.92950 0.46590 0.0270 Uiso . R 1.000
H H41 0.96300 0.81290 0.98120 0.0380 Uiso . R 1.000
H H42 0.98700 1.00450 1.02500 0.0380 Uiso . R 1.000

loop_
_atom_type_symbol
_atom_type_description
_atom_type_scat_dispersion_real
_atom_type_scat_dispersion_imag
_atom_type_scat_source
C C 0.0033 0.0016 'International Tables Vol C Tables 4.2.6.8 and 6.1.1.4'
H H 0.0000 0.0000 'International Tables Vol C Tables 4.2.6.8 and 6.1.1.4'
S S 0.1246 0.1234 'International Tables Vol C Tables 4.2.6.8 and 6.1.1.4'
O O 0.0106 0.0060 'International Tables Vol C Tables 4.2.6.8 and 6.1.1.4'
N N 0.0061 0.0033 'International Tables Vol C Tables 4.2.6.8 and 6.1.1.4'

loop_
_geom_angle_atom_site_label_1
_geom_angle_atom_site_label_2
_geom_angle_atom_site_label_3
_geom_angle_site_symmetry_1
_geom_angle_site_symmetry_3
_geom_angle
_geom_angle_publ_flag
O51B S5B O52B . . 111.44(12) no
O51B S5B O53B . . 112.82(12) no
O51B S5B C5B . . 105.41(10) no
O52B S5B O53B . . 113.34(13) no
O52B S5B C5B . . 106.89(10) no
O53B S5B C5B . . 106.30(11) no
O51A S5A C5A . . 108.15(10) no
O51A S5A O52A . . 112.02(9) no
O51A S5A O53A . . 113.25(10) no
O53A S5A C5A . . 105.98(10) no
O52A S5A O53A . . 111.55(9) no
O52A S5A C5A . . 105.32(9) no
C2B O2B H2B . . 108.9(19) no
C11B O11B H11B . . 116(2) no
C2A O2A H2A . . 102.5(18) no
H11 N1 H12 . . 111.00 no
H12 N1 H13 . . 108.00 no
H12 N1 H14 . . 106.00 no
H11 N1 H13 . . 120.00 no
H11 N1 H14 . . 106.00 no
H13 N1 H14 . . 105.00 no
H22 N2 H24 . . 116.00 no
H23 N2 H24 . . 111.00 no
H21 N2 H22 . . 111.00 no
H22 N2 H23 . . 109.00 no
H21 N2 H24 . . 104.00 no
H21 N2 H23 . . 105.00 no
H32 N3 H32 . 2_656 106.00 no
H31 N3 H32 . 2_656 114.00 no
H31 N3 H32 2_656 . 114.00 no
H31 N3 H32 . . 113.00 no
H31 N3 H31 . 2_656 96.00 no
H31 N3 H32 2_656 2_656 113.00 no
C2B C1B C11B . . 119.5(2) no
C2B C1B C6B . . 118.57(19) no
C6B C1B C11B . . 121.96(19) no
O2B C2B C3B . . 117.5(2) no
C1B C2B C3B . . 120.5(2) no
O2B C2B C1B . . 122.05(19) no
C2B C3B C4B . . 119.8(2) no
C3B C4B C5B . . 120.4(2) no
S5B C5B C6B . . 120.59(16) no
C4B C5B C6B . . 120.2(2) no
S5B C5B C4B . . 119.15(16) no
C1B C6B C5B . . 120.5(2) no
O11B C11B C1B . . 116.60(19) no
O11B C11B O12B . . 122.44(19) no
O12B C11B C1B . . 120.96(19) no
C2B C3B H3B . . 120.00 no
C4B C3B H3B . . 120.00 no
H41 N4 H42 . 2_757 111.00 no
H41 N4 H42 . . 108.00 no
H41 N4 H42 2_757 . 111.00 no
H41 N4 H41 . 2_757 116.00 no
H41 N4 H42 2_757 2_757 108.00 no
H42 N4 H42 . 2_757 102.00 no
C5B C4B H4B . . 120.00 no
C3B C4B H4B . . 120.00 no
C5B C6B H6B . . 120.00 no
C1B C6B H6B . . 120.00 no
C2A C1A C11A . . 120.56(19) no
C6A C1A C11A . . 121.06(19) no
C2A C1A C6A . . 118.37(19) no
C1A C2A C3A . . 120.5(2) no
O2A C2A C1A . . 122.02(19) no
O2A C2A C3A . . 117.50(19) no
C2A C3A C4A . . 120.0(2) no
C3A C4A C5A . . 120.4(2) no
S5A C5A C4A . . 119.53(16) no
S5A C5A C6A . . 120.75(16) no
C4A C5A C6A . . 119.7(2) no
C1A C6A C5A . . 120.97(19) no
O11A C11A O12A . . 123.22(19) no
O12A C11A C1A . . 117.62(19) no
O11A C11A C1A . . 119.2(2) no
C4A C3A H3A . . 120.00 no
C2A C3A H3A . . 120.00 no
C3A C4A H4A . . 120.00 no
C5A C4A H4A . . 120.00 no
C5A C6A H6A . . 120.00 no
C1A C6A H6A . . 119.00 no

loop_
_geom_bond_atom_site_label_1
_geom_bond_atom_site_label_2
_geom_bond_site_symmetry_2
_geom_bond_distance
_geom_bond_publ_flag
S5B O51B . 1.461(2) no
S5B O52B . 1.432(2) no
S5B O53B . 1.435(2) no
S5B C5B . 1.776(2) no
S5A O51A . 1.4551(18) no
S5A O52A . 1.4541(16) no
S5A O53A . 1.4582(17) no
S5A C5A . 1.774(2) no
O2B C2B . 1.358(3) no
O11B C11B . 1.300(3) no
O12B C11B . 1.239(3) no
O2B H2B . 0.87(3) no
O11B H11B . 0.92(3) no
O2A C2A . 1.362(3) no
O11A C11A . 1.265(3) no
O12A C11A . 1.269(3) no
O2A H2A . 0.80(3) no
N1 H13 . 0.9600 no
N1 H14 . 0.8400 no
N1 H12 . 0.9000 no
N1 H11 . 0.9100 no
N2 H22 . 0.9700 no
N2 H23 . 0.8600 no
N2 H24 . 0.9600 no
N2 H21 . 0.9600 no
N3 H32 2_656 0.9800 no
N3 H31 2_656 0.8800 no
N3 H32 . 0.9800 no
N3 H31 . 0.8800 no
N4 H41 . 0.8500 no
N4 H42 . 0.8100 no
N4 H41 2_757 0.8500 no
N4 H42 2_757 0.8100 no
C1B C11B . 1.480(3) no
C1B C6B . 1.404(3) no
C1B C2B . 1.407(3) no
C2B C3B . 1.393(3) no
C3B C4B . 1.374(3) no
C4B C5B . 1.397(3) no
C5B C6B . 1.375(3) no
C3B H3B . 0.9300 no
C4B H4B . 0.9300 no
C6B H6B . 0.9300 no
C1A C11A . 1.499(3) no
C1A C6A . 1.393(3) no
C1A C2A . 1.408(3) no
C2A C3A . 1.386(3) no
C3A C4A . 1.382(3) no
C4A C5A . 1.386(3) no
C5A C6A . 1.388(3) no
C3A H3A . 0.9300 no
C4A H4A . 0.9300 no
C6A H6A . 0.9300 no

loop_
_geom_hbond_atom_site_label_D
_geom_hbond_atom_site_label_H
_geom_hbond_atom_site_label_A
_geom_hbond_site_symmetry_A
_geom_hbond_distance_DH
_geom_hbond_distance_HA
_geom_hbond_distance_DA
_geom_hbond_angle_DHA
_geom_hbond_publ_flag
O2A H2A O12A . 0.80(3) 1.79(2) 2.536(2) 155(2) yes
O2B H2B O12B . 0.87(3) 1.78(3) 2.554(2) 146(3) yes
O11B H11B O11A . 0.92(3) 1.65(3) 2.564(2) 175(3) yes
N1 H11 O53A 1_565 0.91 1.95 2.841(2) 168 yes
N1 H12 O51B 3_535 0.90 1.94 2.823(3) 168 yes
N1 H13 O11A . 0.96 2.01 2.917(2) 156 yes
N1 H14 O12B . 0.84 2.19 2.831(2) 133 yes
N1 H14 O52B 3_545 0.84 2.31 2.773(2) 115 yes
N2 H21 O51B 1_545 0.96 1.90 2.846(3) 171 yes
N2 H22 O11B . 0.97 2.45 2.909(2) 108 yes
N2 H22 O12A 1_565 0.97 2.52 3.418(2) 153 yes
N2 H23 O12A . 0.86 1.93 2.794(2) 177 yes
N2 H24 O53A 3_455 0.96 2.43 2.810(2) 103 yes
N3 H31 O2A . 0.88 2.23 2.9753(18) 143 yes
N3 H32 O51A 4_646 0.98 1.93 2.848(3) 155 yes
N3 H32 O52A 4_656 0.98 2.47 2.9901(16) 113 yes
N4 H41 O2B . 0.85 2.10 2.906(2) 156 yes
N4 H42 O52B 4_657 0.81 2.15 2.891(2) 152 yes
C4B H4B O53B . 0.93 2.55 2.910(3) 104 no
C6A H6A O53A . 0.93 2.57 2.930(3) 103 no

loop_
_geom_torsion_atom_site_label_1
_geom_torsion_atom_site_label_2
_geom_torsion_atom_site_label_3
_geom_torsion_atom_site_label_4
_geom_torsion
_geom_torsion_publ_flag
O51B S5B C5B C4B 96.72(19) no
O51B S5B C5B C6B -80.60(19) no
O52B S5B C5B C4B -144.60(19) no
O52B S5B C5B C6B 38.1(2) no
O53B S5B C5B C4B -23.3(2) no
O53B S5B C5B C6B 159.43(19) no
O53A S5A C5A C6A 20.9(2) no
O52A S5A C5A C4A -40.39(19) no
O51A S5A C5A C4A 79.54(19) no
O51A S5A C5A C6A -100.82(18) no
O52A S5A C5A C6A 139.26(17) no
O53A S5A C5A C4A -158.72(17) no
C6B C1B C2B C3B -0.2(3) no
C6B C1B C2B O2B 179.3(2) no
C6B C1B C11B O11B 2.5(3) no
C6B C1B C11B O12B -177.0(2) no
C11B C1B C2B O2B -0.7(3) no
C11B C1B C2B C3B 179.81(19) no
C2B C1B C6B C5B 1.2(3) no
C11B C1B C6B C5B -178.8(2) no
C2B C1B C11B O11B -177.44(19) no
C2B C1B C11B O12B 3.0(3) no
O2B C2B C3B C4B 179.6(2) no
C1B C2B C3B C4B -1.0(3) no
C2B C3B C4B C5B 1.1(3) no
C3B C4B C5B S5B -177.43(18) no
C3B C4B C5B C6B -0.1(3) no
C4B C5B C6B C1B -1.1(3) no
S5B C5B C6B C1B 176.24(16) no
C6A C1A C2A O2A -178.38(19) no
C6A C1A C2A C3A 1.7(3) no
C11A C1A C2A O2A 2.0(3) no
C11A C1A C2A C3A -177.9(2) no
C2A C1A C6A C5A -1.0(3) no
C11A C1A C6A C5A 178.59(19) no
C2A C1A C11A O11A -178.22(19) no
C2A C1A C11A O12A 2.6(3) no
C6A C1A C11A O11A 2.2(3) no
C6A C1A C11A O12A -176.95(19) no
O2A C2A C3A C4A 178.7(2) no
C1A C2A C3A C4A -1.4(3) no
C2A C3A C4A C5A 0.3(3) no
C3A C4A C5A S5A -179.92(18) no
C3A C4A C5A C6A 0.4(3) no
S5A C5A C6A C1A -179.69(16) no
C4A C5A C6A C1A -0.1(3) no
